data_1544523
loop_
_publ_author_name
'Deng, Yongming'
'Pei, Chao'
'Arman, Hadi'
'Dong, Kuiyong'
'Xu, Xinfang'
'Doyle, Michael P.'

_publ_section_title
;
 Syntheses of Tetrahydropyridazine and Tetrahydro-1,2-diazepine Scaffolds
 through Cycloaddition Reactions of Azoalkenes with Enol Diazoacetates.
;
_journal_issue 22
_journal_name_full 'Organic letters'
_journal_page_first 5884
_journal_page_last 5887
_journal_paper_doi 10.1021/acs.orglett.6b02965
_journal_volume 18
_journal_year 2016
_chemical_formula_moiety 'C26 H32 N4 O4 Si'
_chemical_formula_sum 'C26 H32 N4 O4 Si'
_chemical_formula_weight 492.64
_chemical_name_systematic
;
 ?
;
_space_group_crystal_system triclinic
_space_group_IT_number 2
_space_group_name_Hall '-P 1'
_space_group_name_H-M_alt 'P -1'
_symmetry_space_group_name_Hall '-P 1'
_symmetry_space_group_name_H-M 'P -1'
_atom_sites_solution_hydrogens geom
_audit_creation_method SHELXL-2014
_cell_angle_alpha 78.005(7)
_cell_angle_beta 87.787(7)
_cell_angle_gamma 84.779(7)
_cell_formula_units_Z 4
_cell_length_a 11.071(2)
_cell_length_b 13.272(3)
_cell_length_c 18.896(4)
_cell_measurement_reflns_used 9023
_cell_measurement_temperature 273(2)
_cell_measurement_theta_max 26.73
_cell_measurement_theta_min 2.32
_cell_volume 2704.0(10)
_computing_cell_refinement 'Bruker SAINT'
_computing_data_collection 'Bruker APEX2'
_computing_data_reduction 'Bruker SAINT'
_computing_molecular_graphics 'Bruker SHELXTL'
_computing_publication_material 'Bruker SHELXTL'
_computing_structure_refinement 'SHELXL-2014 (Sheldrick 2014)'
_computing_structure_solution 'SHELXS-97 (Sheldrick 2008)'
_diffrn_ambient_temperature 273(2)
_diffrn_measured_fraction_theta_full 0.996
_diffrn_measured_fraction_theta_max 0.994
_diffrn_measurement_device_type 'Bruker APEX-II CCD'
_diffrn_measurement_method '\f and \w scans'
_diffrn_radiation_type MoK\a
_diffrn_radiation_wavelength 0.71073
_diffrn_reflns_av_R_equivalents 0.0482
_diffrn_reflns_av_unetI/netI 0.0290
_diffrn_reflns_Laue_measured_fraction_full 0.996
_diffrn_reflns_Laue_measured_fraction_max 0.994
_diffrn_reflns_limit_h_max 14
_diffrn_reflns_limit_h_min -14
_diffrn_reflns_limit_k_max 17
_diffrn_reflns_limit_k_min -17
_diffrn_reflns_limit_l_max 24
_diffrn_reflns_limit_l_min -24
_diffrn_reflns_number 125079
_diffrn_reflns_point_group_measured_fraction_full 0.996
_diffrn_reflns_point_group_measured_fraction_max 0.994
_diffrn_reflns_theta_full 25.242
_diffrn_reflns_theta_max 27.548
_diffrn_reflns_theta_min 2.432
_diffrn_source 'microfocus sealed tube'
_exptl_absorpt_coefficient_mu 0.124
_exptl_absorpt_correction_type multi-scan
_exptl_absorpt_process_details 'SADABS, 2014/5'
_exptl_crystal_colour colorless
_exptl_crystal_density_diffrn 1.210
_exptl_crystal_description block
_exptl_crystal_F_000 1048
_exptl_crystal_size_max 0.200
_exptl_crystal_size_mid 0.100
_exptl_crystal_size_min 0.100
_exptl_transmission_factor_max 0.988
_exptl_transmission_factor_min 0.985
_refine_diff_density_max 1.640
_refine_diff_density_min -0.678
_refine_diff_density_rms 0.058
_refine_ls_extinction_method none
_refine_ls_goodness_of_fit_ref 1.011
_refine_ls_hydrogen_treatment constr
_refine_ls_matrix_type full
_refine_ls_number_parameters 631
_refine_ls_number_reflns 12413
_refine_ls_number_restraints 0
_refine_ls_restrained_S_all 1.011
_refine_ls_R_factor_all 0.1092
_refine_ls_R_factor_gt 0.0768
_refine_ls_shift/su_max 0.000
_refine_ls_shift/su_mean 0.000
_refine_ls_structure_factor_coef Fsqd
_refine_ls_weighting_details 'w=1/[\s^2^(Fo^2^)+(0.1193P)^2^+1.8657P] where P=(Fo^2^+2Fc^2^)/3'
_refine_ls_weighting_scheme calc
_refine_ls_wR_factor_gt 0.2095
_refine_ls_wR_factor_ref 0.2355
_reflns_Friedel_coverage 0.000
_reflns_number_gt 8538
_reflns_number_total 12413
_reflns_threshold_expression 'I > 2\s(I)'
_cod_data_source_file ol6b02965_si_004.cif
_cod_data_source_block dk41_0m
_cod_depositor_comments
;
The following automatic conversions were performed:

'_exptl_absorpt_correction_type' value 'MULTI-SCAN' changed to
'multi-scan' according to
/usr/data/users/saulius/crontab/automatic-downloads/rss-feeds/ACS/lib/dictionaries/cif_core.dic
dictionary named 'cif_core.dic' version 2.4.2 from 2011-04-26.

Automatic conversion script
Id: cif_fix_values 4268 2015-11-12 08:31:59Z antanas 

 Adding full bibliography for 1544521--1544523.cif.

 Adding full bibliography for 1544521--1544523.cif.
;
_cod_original_cell_volume 2704.2(10)
_cod_database_code 1544523
_shelx_space_group_comment
;
The symmetry employed for this shelxl refinement is uniquely defined
by the following loop, which should always be used as a source of
symmetry information in preference to the above space-group names.
They are only intended as comments.
;
_shelx_estimated_absorpt_t_min 0.976
_shelx_estimated_absorpt_t_max 0.988
_shelxl_version_number 2014-3

loop_
_space_group_symop_operation_xyz
'x, y, z'
'-x, -y, -z'

loop_
_atom_site_label
_atom_site_type_symbol
_atom_site_fract_x
_atom_site_fract_y
_atom_site_fract_z
_atom_site_U_iso_or_equiv
_atom_site_adp_type
_atom_site_occupancy
_atom_site_site_symmetry_order
_atom_site_calc_flag
_atom_site_refinement_flags_posn
_atom_site_refinement_flags_adp
N1 N 0.1661(2) 0.47429(16) -0.16461(11) 0.0478(5) Uani 1 1 d . .
N2 N 0.20183(19) 0.51569(16) -0.23512(11) 0.0447(5) Uani 1 1 d . .
O1 O 0.12868(17) 0.45475(13) -0.33563(10) 0.0484(4) Uani 1 1 d . .
Si1 Si 0.19783(9) 0.33939(6) -0.33674(5) 0.0622(2) Uani 1 1 d . .
N5 N 0.1980(3) 0.62245(18) -0.41262(13) 0.0622(6) Uani 1 1 d . .
C10 C 0.1198(2) 0.53517(19) -0.29732(14) 0.0450(6) Uani 1 1 d . .
C8 C -0.0363(3) 0.4614(2) -0.20692(17) 0.0621(8) Uani 1 1 d . .
H8A H -0.1156 0.4759 -0.1858 0.074 Uiso 1 1 calc R U
H8B H -0.0374 0.3982 -0.2250 0.074 Uiso 1 1 calc R U
O3 O 0.37247(18) 0.53575(17) -0.30348(10) 0.0608(5) Uani 1 1 d . .
C14 C 0.3240(2) 0.5303(2) -0.24427(14) 0.0471(6) Uani 1 1 d . .
C20 C 0.5112(3) 0.5016(3) -0.17304(18) 0.0661(8) Uani 1 1 d . .
H20A H 0.5437 0.4579 -0.2028 0.079 Uiso 1 1 calc R U
Si2 Si 0.31099(7) 0.13129(6) 0.32040(5) 0.0563(2) Uani 1 1 d . .
N4 N 0.27206(17) -0.03127(16) 0.21462(11) 0.0412(4) Uani 1 1 d . .
C44 C 0.1502(2) -0.03113(19) 0.23589(14) 0.0434(5) Uani 1 1 d . .
C31 C 0.4026(2) 0.04201(18) 0.12320(13) 0.0402(5) Uani 1 1 d . .
N3 N 0.29444(17) 0.02022(15) 0.14411(10) 0.0395(4) Uani 1 1 d . .
O4 O 0.12126(17) -0.04142(17) 0.29927(10) 0.0573(5) Uani 1 1 d . .
C5 C 0.1097(3) 0.4065(3) -0.01941(17) 0.0696(9) Uani 1 1 d . .
H5A H 0.1776 0.4436 -0.0309 0.084 Uiso 1 1 calc R U
C9 C -0.0100(2) 0.5493(2) -0.26862(16) 0.0560(7) Uani 1 1 d . .
H9A H -0.0218 0.6140 -0.2521 0.067 Uiso 1 1 calc R U
H9B H -0.0661 0.5524 -0.3073 0.067 Uiso 1 1 calc R U
C19 C 0.5815(4) 0.5248(4) -0.1199(2) 0.0926(13) Uani 1 1 d . .
H19A H 0.6609 0.4954 -0.1138 0.111 Uiso 1 1 calc R U
C16 C 0.3464(3) 0.6090(3) -0.13616(18) 0.0718(9) Uani 1 1 d . .
H16A H 0.2662 0.6369 -0.1402 0.086 Uiso 1 1 calc R U
C3 C -0.0690(4) 0.3445(3) -0.0553(2) 0.0800(11) Uani 1 1 d . .
H3B H -0.1227 0.3389 -0.0907 0.096 Uiso 1 1 calc R U
O6 O 0.1620(2) 0.80639(15) -0.39471(13) 0.0743(7) Uani 1 1 d . .
O5 O 0.1074(2) 0.75617(17) -0.27767(13) 0.0744(6) Uani 1 1 d . .
O2 O 0.37770(15) 0.01864(13) 0.30890(9) 0.0457(4) Uani 1 1 d . .
C49 C -0.1424(3) 0.0454(3) 0.1398(2) 0.0681(8) Uani 1 1 d . .
H49A H -0.2123 0.0887 0.1434 0.082 Uiso 1 1 calc R U
C48 C -0.1335(3) -0.0138(3) 0.0883(2) 0.0739(9) Uani 1 1 d . .
H48A H -0.1978 -0.0114 0.0576 0.089 Uiso 1 1 calc R U
C47 C -0.0306(3) -0.0766(3) 0.0819(2) 0.0730(9) Uani 1 1 d . .
H47A H -0.0255 -0.1174 0.0472 0.088 Uiso 1 1 calc R U
C46 C 0.0661(2) -0.0796(2) 0.12676(16) 0.0573(7) Uani 1 1 d . .
H46A H 0.1370 -0.1209 0.1214 0.069 Uiso 1 1 calc R U
C29 C 0.3157(3) 0.1581(2) 0.01273(15) 0.0598(7) Uani 1 1 d . .
H29A H 0.2386 0.1501 0.0333 0.072 Uiso 1 1 calc R U
C25 C 0.4408(4) 0.2343(3) -0.08629(16) 0.0690(9) Uani 1 1 d . .
H25A H 0.4489 0.2773 -0.1315 0.083 Uiso 1 1 calc R U
C32 C 0.5112(2) 0.0093(2) 0.16974(15) 0.0542(7) Uani 1 1 d . .
H32A H 0.5326 0.0674 0.1891 0.065 Uiso 1 1 calc R U
H32B H 0.5793 -0.0114 0.1406 0.065 Uiso 1 1 calc R U
C33 C 0.4869(2) -0.0794(2) 0.23128(15) 0.0514(6) Uani 1 1 d . .
H33A H 0.5521 -0.0897 0.2656 0.062 Uiso 1 1 calc R U
H33B H 0.4858 -0.1420 0.2126 0.062 Uiso 1 1 calc R U
O8 O 0.3243(2) -0.33092(14) 0.36598(11) 0.0614(5) Uani 1 1 d . .
O7 O 0.3482(3) -0.27643(17) 0.24590(13) 0.0782(7) Uani 1 1 d . .
C6 C 0.0874(4) 0.3593(3) 0.05180(19) 0.0860(12) Uani 1 1 d . .
H6A H 0.1403 0.3645 0.0877 0.103 Uiso 1 1 calc R U
C4 C 0.0326(3) 0.3994(2) -0.07394(17) 0.0596(8) Uani 1 1 d . .
C7 C 0.0574(2) 0.4475(2) -0.15088(15) 0.0514(6) Uani 1 1 d . .
C15 C 0.3928(3) 0.5442(2) -0.18113(14) 0.0516(6) Uani 1 1 d . .
C11 C 0.1493(3) 0.63314(19) -0.35003(14) 0.0500(6) Uani 1 1 d . .
C12 C 0.1368(3) 0.7362(2) -0.33548(16) 0.0549(7) Uani 1 1 d . .
C21 C 0.2052(6) 0.2580(3) -0.2446(2) 0.121(2) Uani 1 1 d . .
H21A H 0.2456 0.1915 -0.2466 0.181 Uiso 1 1 calc R U
H21B H 0.2492 0.2907 -0.2141 0.181 Uiso 1 1 calc R U
H21C H 0.1244 0.2496 -0.2252 0.181 Uiso 1 1 calc R U
C22 C 0.3547(4) 0.3464(4) -0.3779(4) 0.125(2) Uani 1 1 d . .
H22A H 0.3910 0.2777 -0.3773 0.188 Uiso 1 1 calc R U
H22B H 0.3503 0.3846 -0.4269 0.188 Uiso 1 1 calc R U
H22C H 0.4031 0.3804 -0.3505 0.188 Uiso 1 1 calc R U
C45 C 0.0572(2) -0.02111(19) 0.17957(14) 0.0426(5) Uani 1 1 d . .
C50 C -0.0482(2) 0.0414(2) 0.18647(16) 0.0537(6) Uani 1 1 d . .
H50A H -0.0554 0.0803 0.2223 0.064 Uiso 1 1 calc R U
C28 C 0.4158(2) 0.10720(18) 0.05025(13) 0.0412(5) Uani 1 1 d . .
C30 C 0.3286(3) 0.2207(3) -0.05470(16) 0.0747(10) Uani 1 1 d . .
H30A H 0.2601 0.2541 -0.0790 0.090 Uiso 1 1 calc R U
C26 C 0.5411(3) 0.1839(3) -0.05047(18) 0.0705(9) Uani 1 1 d . .
H26A H 0.6176 0.1918 -0.0719 0.085 Uiso 1 1 calc R U
C27 C 0.5297(3) 0.1216(2) 0.01694(16) 0.0589(7) Uani 1 1 d . .
H27A H 0.5988 0.0886 0.0408 0.071 Uiso 1 1 calc R U
C35 C 0.3399(2) -0.15780(19) 0.32309(13) 0.0453(6) Uani 1 1 d . .
C36 C 0.3382(3) -0.2593(2) 0.30628(16) 0.0528(6) Uani 1 1 d . .
N7 N 0.3135(2) -0.15052(18) 0.39017(13) 0.0568(6) Uani 1 1 d . .
N8 N 0.2905(4) -0.1425(3) 0.44672(15) 0.0923(11) Uani 1 1 d . .
C1 C -0.0135(6) 0.3046(3) 0.0695(3) 0.1077(18) Uani 1 1 d . .
H1B H -0.0289 0.2727 0.1173 0.129 Uiso 1 1 calc R U
C51 C 0.1033(3) 0.2871(3) -0.3980(2) 0.0790(10) Uani 1 1 d . .
C23 C 0.1563(6) 0.1754(3) -0.4003(3) 0.129(2) Uani 1 1 d . .
H23A H 0.1525 0.1329 -0.3526 0.194 Uiso 1 1 calc R U
H23B H 0.1099 0.1477 -0.4326 0.194 Uiso 1 1 calc R U
H23C H 0.2392 0.1764 -0.4170 0.194 Uiso 1 1 calc R U
C24 C 0.1110(6) 0.3530(4) -0.4754(2) 0.125(2) Uani 1 1 d . .
H24A H 0.0787 0.4226 -0.4753 0.188 Uiso 1 1 calc R U
H24B H 0.1941 0.3530 -0.4917 0.188 Uiso 1 1 calc R U
H24C H 0.0649 0.3243 -0.5072 0.188 Uiso 1 1 calc R U
C18 C 0.5354(5) 0.5897(4) -0.0769(2) 0.1039(15) Uani 1 1 d . .
H18A H 0.5833 0.6049 -0.0418 0.125 Uiso 1 1 calc R U
C17 C 0.4198(5) 0.6322(4) -0.0850(2) 0.0945(13) Uani 1 1 d . .
H17A H 0.3892 0.6776 -0.0560 0.113 Uiso 1 1 calc R U
C2 C -0.0897(5) 0.2978(3) 0.0169(3) 0.1009(15) Uani 1 1 d . .
H2A H -0.1578 0.2611 0.0291 0.121 Uiso 1 1 calc R U
C13 C 0.1544(4) 0.9129(2) -0.3872(3) 0.0932(13) Uani 1 1 d . .
H13A H 0.1742 0.9561 -0.4327 0.140 Uiso 1 1 calc R U
H13B H 0.0735 0.9331 -0.3723 0.140 Uiso 1 1 calc R U
H13C H 0.2105 0.9202 -0.3514 0.140 Uiso 1 1 calc R U
N6 N 0.2404(4) 0.6116(3) -0.46515(17) 0.1023(13) Uani 1 1 d . .
C52 C -0.0278(4) 0.2871(5) -0.3656(4) 0.159(3) Uani 1 1 d . .
H52A H -0.0272 0.2451 -0.3177 0.238 Uiso 1 1 calc R U
H52B H -0.0582 0.3566 -0.3637 0.238 Uiso 1 1 calc R U
H52C H -0.0790 0.2596 -0.3955 0.238 Uiso 1 1 calc R U
C41 C 0.3893(5) 0.2996(3) 0.3674(3) 0.1145(17) Uani 1 1 d . .
H41A H 0.3608 0.3422 0.3227 0.172 Uiso 1 1 calc R U
H41B H 0.3237 0.2922 0.4023 0.172 Uiso 1 1 calc R U
H41C H 0.4532 0.3312 0.3853 0.172 Uiso 1 1 calc R U
C40 C 0.4378(3) 0.1922(3) 0.3544(2) 0.0750(9) Uani 1 1 d . .
C34 C 0.3664(2) -0.05971(18) 0.27016(13) 0.0418(5) Uani 1 1 d . .
C42 C 0.5420(4) 0.2037(4) 0.2968(3) 0.1035(14) Uani 1 1 d . .
H42A H 0.5121 0.2461 0.2523 0.155 Uiso 1 1 calc R U
H42B H 0.6067 0.2355 0.3136 0.155 Uiso 1 1 calc R U
H42C H 0.5716 0.1367 0.2886 0.155 Uiso 1 1 calc R U
C38 C 0.2514(4) 0.2113(3) 0.2340(2) 0.0871(12) Uani 1 1 d . .
H38A H 0.2135 0.2758 0.2426 0.131 Uiso 1 1 calc R U
H38B H 0.3170 0.2244 0.1996 0.131 Uiso 1 1 calc R U
H38C H 0.1929 0.1751 0.2153 0.131 Uiso 1 1 calc R U
C39 C 0.1882(4) 0.1168(4) 0.3904(3) 0.1059(15) Uani 1 1 d . .
H39A H 0.1526 0.1839 0.3950 0.159 Uiso 1 1 calc R U
H39B H 0.1272 0.0781 0.3765 0.159 Uiso 1 1 calc R U
H39C H 0.2211 0.0810 0.4359 0.159 Uiso 1 1 calc R U
C37 C 0.3249(4) -0.4361(2) 0.3572(2) 0.0845(11) Uani 1 1 d . .
H37A H 0.3142 -0.4806 0.4036 0.127 Uiso 1 1 calc R U
H37B H 0.2599 -0.4415 0.3263 0.127 Uiso 1 1 calc R U
H37C H 0.4009 -0.4563 0.3358 0.127 Uiso 1 1 calc R U
C43 C 0.4827(6) 0.1253(4) 0.4255(3) 0.129(2) Uani 1 1 d . .
H43A H 0.5131 0.0583 0.4178 0.194 Uiso 1 1 calc R U
H43B H 0.5465 0.1572 0.4433 0.194 Uiso 1 1 calc R U
H43C H 0.4169 0.1182 0.4603 0.194 Uiso 1 1 calc R U

loop_
_atom_site_aniso_label
_atom_site_aniso_U_11
_atom_site_aniso_U_22
_atom_site_aniso_U_33
_atom_site_aniso_U_23
_atom_site_aniso_U_13
_atom_site_aniso_U_12
N1 0.0540(13) 0.0438(11) 0.0443(11) -0.0079(9) 0.0121(9) -0.0050(9)
N2 0.0442(11) 0.0474(11) 0.0418(11) -0.0085(9) 0.0074(9) -0.0053(9)
O1 0.0562(10) 0.0363(9) 0.0529(10) -0.0102(7) -0.0041(8) -0.0011(7)
Si1 0.0729(6) 0.0464(4) 0.0667(5) -0.0155(4) -0.0114(4) 0.0114(4)
N5 0.0902(19) 0.0425(12) 0.0507(14) -0.0045(10) 0.0114(13) -0.0053(12)
C10 0.0473(13) 0.0393(12) 0.0479(14) -0.0104(10) 0.0035(11) 0.0009(10)
C8 0.0479(15) 0.0616(18) 0.074(2) -0.0102(15) 0.0157(14) -0.0079(13)
O3 0.0541(11) 0.0804(14) 0.0520(11) -0.0205(10) 0.0157(9) -0.0188(10)
C14 0.0487(14) 0.0455(14) 0.0486(14) -0.0113(11) 0.0088(11) -0.0118(11)
C20 0.0565(17) 0.075(2) 0.0654(19) -0.0097(16) 0.0059(14) -0.0123(15)
Si2 0.0559(5) 0.0485(4) 0.0650(5) -0.0144(4) -0.0025(4) -0.0002(3)
N4 0.0330(9) 0.0448(11) 0.0427(11) -0.0024(8) 0.0021(8) -0.0034(8)
C44 0.0365(12) 0.0432(13) 0.0488(14) -0.0058(10) 0.0042(10) -0.0053(10)
C31 0.0354(12) 0.0406(12) 0.0443(13) -0.0092(10) 0.0026(9) -0.0015(9)
N3 0.0344(10) 0.0416(10) 0.0414(10) -0.0074(8) 0.0013(8) -0.0014(8)
O4 0.0455(10) 0.0773(14) 0.0469(11) -0.0087(9) 0.0078(8) -0.0071(9)
C5 0.085(2) 0.0576(18) 0.0599(19) -0.0055(14) 0.0204(17) 0.0053(16)
C9 0.0447(14) 0.0522(15) 0.0670(18) -0.0079(13) 0.0053(12) 0.0036(12)
C19 0.062(2) 0.125(4) 0.087(3) -0.005(3) -0.0114(19) -0.022(2)
C16 0.077(2) 0.079(2) 0.068(2) -0.0320(17) 0.0056(16) -0.0168(17)
C3 0.088(2) 0.0607(19) 0.087(2) -0.0092(17) 0.043(2) -0.0146(17)
O6 0.1014(17) 0.0341(10) 0.0820(15) -0.0045(10) 0.0231(13) -0.0059(10)
O5 0.0961(17) 0.0510(12) 0.0790(15) -0.0252(11) 0.0223(13) -0.0049(11)
O2 0.0460(9) 0.0373(9) 0.0531(10) -0.0062(7) -0.0078(8) -0.0041(7)
C49 0.0397(14) 0.0668(19) 0.096(2) -0.0139(18) -0.0076(15) 0.0027(13)
C48 0.0508(17) 0.085(2) 0.088(2) -0.0182(19) -0.0221(16) -0.0052(16)
C47 0.0612(19) 0.090(2) 0.077(2) -0.0355(19) -0.0109(16) -0.0076(17)
C46 0.0431(14) 0.0664(18) 0.0652(17) -0.0227(14) -0.0001(12) 0.0008(12)
C29 0.0547(16) 0.0735(19) 0.0451(15) -0.0067(13) 0.0053(12) 0.0117(14)
C25 0.103(3) 0.0576(18) 0.0426(15) -0.0045(13) 0.0132(16) -0.0083(17)
C32 0.0346(12) 0.0628(17) 0.0588(16) 0.0015(13) 0.0004(11) -0.0031(11)
C33 0.0382(13) 0.0555(15) 0.0549(15) -0.0033(12) -0.0011(11) 0.0081(11)
O8 0.0736(13) 0.0345(9) 0.0715(13) -0.0035(9) 0.0140(10) -0.0044(9)
O7 0.115(2) 0.0570(13) 0.0666(14) -0.0225(11) 0.0179(13) -0.0123(12)
C6 0.119(3) 0.068(2) 0.060(2) -0.0028(17) 0.022(2) 0.013(2)
C4 0.0701(19) 0.0403(14) 0.0623(18) -0.0048(12) 0.0300(15) 0.0016(13)
C7 0.0523(15) 0.0420(13) 0.0583(16) -0.0107(11) 0.0168(12) -0.0015(11)
C15 0.0535(15) 0.0535(15) 0.0485(14) -0.0082(12) 0.0073(12) -0.0165(12)
C11 0.0633(16) 0.0368(13) 0.0479(14) -0.0068(10) 0.0082(12) -0.0015(11)
C12 0.0588(16) 0.0394(13) 0.0646(18) -0.0094(12) 0.0088(13) -0.0014(12)
C21 0.198(6) 0.075(3) 0.073(2) -0.007(2) -0.017(3) 0.060(3)
C22 0.056(2) 0.105(3) 0.230(6) -0.074(4) 0.023(3) -0.006(2)
C45 0.0335(11) 0.0413(12) 0.0516(14) -0.0058(10) 0.0022(10) -0.0065(9)
C50 0.0398(13) 0.0528(15) 0.0685(17) -0.0139(13) 0.0027(12) -0.0029(11)
C28 0.0426(12) 0.0389(12) 0.0436(13) -0.0133(10) 0.0056(10) -0.0029(10)
C30 0.084(2) 0.084(2) 0.0463(16) -0.0028(15) 0.0013(15) 0.0199(18)
C26 0.073(2) 0.077(2) 0.0623(19) -0.0107(16) 0.0243(16) -0.0248(17)
C27 0.0491(15) 0.0685(18) 0.0563(16) -0.0053(14) 0.0080(12) -0.0120(13)
C35 0.0528(14) 0.0390(12) 0.0416(13) -0.0036(10) 0.0005(11) -0.0017(10)
C36 0.0562(16) 0.0413(14) 0.0585(17) -0.0081(12) 0.0067(12) -0.0003(11)
N7 0.0771(16) 0.0431(12) 0.0484(14) -0.0024(10) -0.0029(11) -0.0111(11)
N8 0.153(3) 0.079(2) 0.0464(16) -0.0122(14) 0.0085(17) -0.028(2)
C1 0.160(5) 0.067(2) 0.077(3) 0.009(2) 0.059(3) 0.011(3)
C51 0.082(2) 0.0519(18) 0.111(3) -0.0347(19) -0.001(2) -0.0064(16)
C23 0.204(6) 0.052(2) 0.141(4) -0.045(3) -0.021(4) 0.007(3)
C24 0.199(6) 0.095(3) 0.084(3) -0.027(2) -0.048(3) 0.018(3)
C18 0.102(3) 0.148(4) 0.072(3) -0.026(3) -0.009(2) -0.054(3)
C17 0.111(3) 0.108(3) 0.082(3) -0.048(2) 0.004(2) -0.034(3)
C2 0.118(4) 0.070(2) 0.103(3) 0.000(2) 0.063(3) -0.015(2)
C13 0.108(3) 0.0341(15) 0.131(3) -0.0093(18) 0.029(3) -0.0021(17)
N6 0.173(4) 0.070(2) 0.0594(18) -0.0099(15) 0.036(2) -0.009(2)
C52 0.065(3) 0.122(4) 0.316(9) -0.098(5) 0.012(4) -0.037(3)
C41 0.139(4) 0.069(3) 0.153(4) -0.056(3) 0.008(3) -0.030(3)
C40 0.082(2) 0.0547(18) 0.092(2) -0.0175(17) -0.0071(19) -0.0203(16)
C34 0.0383(12) 0.0391(12) 0.0454(13) -0.0037(10) -0.0025(10) 0.0000(9)
C42 0.073(2) 0.092(3) 0.153(4) -0.030(3) 0.014(3) -0.039(2)
C38 0.108(3) 0.059(2) 0.090(3) -0.0170(18) -0.030(2) 0.0311(19)
C39 0.086(3) 0.123(4) 0.126(4) -0.067(3) 0.046(3) -0.029(3)
C37 0.102(3) 0.0360(15) 0.111(3) -0.0105(17) 0.032(2) -0.0088(16)
C43 0.156(5) 0.124(4) 0.114(4) -0.016(3) -0.069(4) -0.035(4)

loop_
_atom_type_symbol
_atom_type_description
_atom_type_scat_dispersion_real
_atom_type_scat_dispersion_imag
_atom_type_scat_source
C C 0.0033 0.0016 'International Tables Vol C Tables 4.2.6.8 and 6.1.1.4'
H H 0.0000 0.0000 'International Tables Vol C Tables 4.2.6.8 and 6.1.1.4'
N N 0.0061 0.0033 'International Tables Vol C Tables 4.2.6.8 and 6.1.1.4'
O O 0.0106 0.0060 'International Tables Vol C Tables 4.2.6.8 and 6.1.1.4'
Si Si 0.0817 0.0704 'International Tables Vol C Tables 4.2.6.8 and 6.1.1.4'

loop_
_geom_angle_atom_site_label_1
_geom_angle_atom_site_label_2
_geom_angle_atom_site_label_3
_geom_angle
C7 N1 N2 120.1(2)
N1 N2 C14 114.7(2)
N1 N2 C10 123.6(2)
C14 N2 C10 121.6(2)
C10 O1 Si1 142.94(17)
O1 Si1 C21 110.99(15)
O1 Si1 C51 103.54(13)
C21 Si1 C51 112.5(2)
O1 Si1 C22 112.59(17)
C21 Si1 C22 109.5(3)
C51 Si1 C22 107.6(2)
N6 N5 C11 178.7(3)
O1 C10 N2 113.2(2)
O1 C10 C11 107.6(2)
N2 C10 C11 109.8(2)
O1 C10 C9 109.0(2)
N2 C10 C9 108.0(2)
C11 C10 C9 109.2(2)
C7 C8 C9 110.3(2)
C7 C8 H8A 109.6
C9 C8 H8A 109.6
C7 C8 H8B 109.6
C9 C8 H8B 109.6
H8A C8 H8B 108.1
O3 C14 N2 120.1(2)
O3 C14 C15 121.0(2)
N2 C14 C15 118.8(2)
C15 C20 C19 119.4(4)
C15 C20 H20A 120.3
C19 C20 H20A 120.3
O2 Si2 C39 112.69(18)
O2 Si2 C38 111.70(13)
C39 Si2 C38 109.9(2)
O2 Si2 C40 102.57(14)
C39 Si2 C40 108.47(19)
C38 Si2 C40 111.25(19)
N3 N4 C44 115.16(19)
N3 N4 C34 123.44(18)
C44 N4 C34 119.4(2)
O4 C44 N4 120.4(2)
O4 C44 C45 120.9(2)
N4 C44 C45 118.7(2)
N3 C31 C28 116.5(2)
N3 C31 C32 123.5(2)
C28 C31 C32 119.9(2)
C31 N3 N4 120.26(19)
C6 C5 C4 121.2(4)
C6 C5 H5A 119.4
C4 C5 H5A 119.4
C8 C9 C10 111.0(2)
C8 C9 H9A 109.4
C10 C9 H9A 109.4
C8 C9 H9B 109.4
C10 C9 H9B 109.4
H9A C9 H9B 108.0
C18 C19 C20 120.7(4)
C18 C19 H19A 119.6
C20 C19 H19A 119.6
C17 C16 C15 119.8(4)
C17 C16 H16A 120.1
C15 C16 H16A 120.1
C4 C3 C2 119.5(4)
C4 C3 H3B 120.3
C2 C3 H3B 120.3
C12 O6 C13 116.6(3)
C34 O2 Si2 141.38(15)
C50 C49 C48 120.4(3)
C50 C49 H49A 119.8
C48 C49 H49A 119.8
C47 C48 C49 120.3(3)
C47 C48 H48A 119.9
C49 C48 H48A 119.9
C48 C47 C46 120.2(3)
C48 C47 H47A 119.9
C46 C47 H47A 119.9
C45 C46 C47 119.9(3)
C45 C46 H46A 120.1
C47 C46 H46A 120.1
C30 C29 C28 120.9(3)
C30 C29 H29A 119.5
C28 C29 H29A 119.5
C26 C25 C30 119.1(3)
C26 C25 H25A 120.4
C30 C25 H25A 120.4
C31 C32 C33 111.3(2)
C31 C32 H32A 109.4
C33 C32 H32A 109.4
C31 C32 H32B 109.4
C33 C32 H32B 109.4
H32A C32 H32B 108.0
C32 C33 C34 111.9(2)
C32 C33 H33A 109.2
C34 C33 H33A 109.2
C32 C33 H33B 109.2
C34 C33 H33B 109.2
H33A C33 H33B 107.9
C36 O8 C37 116.9(3)
C5 C6 C1 119.9(5)
C5 C6 H6A 120.0
C1 C6 H6A 120.0
C3 C4 C5 118.3(3)
C3 C4 C7 120.1(3)
C5 C4 C7 121.6(3)
N1 C7 C8 123.3(2)
N1 C7 C4 114.8(3)
C8 C7 C4 121.9(3)
C20 C15 C16 119.2(3)
C20 C15 C14 118.7(3)
C16 C15 C14 121.5(3)
N5 C11 C12 116.9(2)
N5 C11 C10 117.0(2)
C12 C11 C10 125.9(2)
O5 C12 O6 124.6(3)
O5 C12 C11 124.3(3)
O6 C12 C11 111.1(2)
Si1 C21 H21A 109.5
Si1 C21 H21B 109.5
H21A C21 H21B 109.5
Si1 C21 H21C 109.5
H21A C21 H21C 109.5
H21B C21 H21C 109.5
Si1 C22 H22A 109.5
Si1 C22 H22B 109.5
H22A C22 H22B 109.5
Si1 C22 H22C 109.5
H22A C22 H22C 109.5
H22B C22 H22C 109.5
C46 C45 C50 119.6(2)
C46 C45 C44 122.7(2)
C50 C45 C44 117.2(2)
C49 C50 C45 119.6(3)
C49 C50 H50A 120.2
C45 C50 H50A 120.2
C29 C28 C27 117.3(2)
C29 C28 C31 121.1(2)
C27 C28 C31 121.5(2)
C25 C30 C29 120.9(3)
C25 C30 H30A 119.5
C29 C30 H30A 119.5
C25 C26 C27 120.6(3)
C25 C26 H26A 119.7
C27 C26 H26A 119.7
C26 C27 C28 121.1(3)
C26 C27 H27A 119.5
C28 C27 H27A 119.5
N7 C35 C36 116.6(2)
N7 C35 C34 117.4(2)
C36 C35 C34 126.0(2)
O7 C36 O8 124.5(3)
O7 C36 C35 124.4(3)
O8 C36 C35 111.1(2)
N8 N7 C35 178.7(3)
C2 C1 C6 119.4(4)
C2 C1 H1B 120.3
C6 C1 H1B 120.3
C24 C51 C23 108.0(4)
C24 C51 C52 113.0(5)
C23 C51 C52 110.7(4)
C24 C51 Si1 109.6(3)
C23 C51 Si1 108.3(3)
C52 C51 Si1 107.2(3)
C51 C23 H23A 109.5
C51 C23 H23B 109.5
H23A C23 H23B 109.5
C51 C23 H23C 109.5
H23A C23 H23C 109.5
H23B C23 H23C 109.5
C51 C24 H24A 109.5
C51 C24 H24B 109.5
H24A C24 H24B 109.5
C51 C24 H24C 109.5
H24A C24 H24C 109.5
H24B C24 H24C 109.5
C19 C18 C17 120.1(4)
C19 C18 H18A 120.0
C17 C18 H18A 120.0
C18 C17 C16 120.8(4)
C18 C17 H17A 119.6
C16 C17 H17A 119.6
C1 C2 C3 121.7(4)
C1 C2 H2A 119.2
C3 C2 H2A 119.2
O6 C13 H13A 109.5
O6 C13 H13B 109.5
H13A C13 H13B 109.5
O6 C13 H13C 109.5
H13A C13 H13C 109.5
H13B C13 H13C 109.5
C51 C52 H52A 109.5
C51 C52 H52B 109.5
H52A C52 H52B 109.5
C51 C52 H52C 109.5
H52A C52 H52C 109.5
H52B C52 H52C 109.5
C40 C41 H41A 109.5
C40 C41 H41B 109.5
H41A C41 H41B 109.5
C40 C41 H41C 109.5
H41A C41 H41C 109.5
H41B C41 H41C 109.5
C43 C40 C41 109.0(4)
C43 C40 C42 110.6(4)
C41 C40 C42 109.8(3)
C43 C40 Si2 109.6(3)
C41 C40 Si2 108.7(3)
C42 C40 Si2 109.1(3)
O2 C34 N4 112.79(19)
O2 C34 C35 108.8(2)
N4 C34 C35 110.6(2)
O2 C34 C33 108.5(2)
N4 C34 C33 107.4(2)
C35 C34 C33 108.5(2)
C40 C42 H42A 109.5
C40 C42 H42B 109.5
H42A C42 H42B 109.5
C40 C42 H42C 109.5
H42A C42 H42C 109.5
H42B C42 H42C 109.5
Si2 C38 H38A 109.5
Si2 C38 H38B 109.5
H38A C38 H38B 109.5
Si2 C38 H38C 109.5
H38A C38 H38C 109.5
H38B C38 H38C 109.5
Si2 C39 H39A 109.5
Si2 C39 H39B 109.5
H39A C39 H39B 109.5
Si2 C39 H39C 109.5
H39A C39 H39C 109.5
H39B C39 H39C 109.5
O8 C37 H37A 109.5
O8 C37 H37B 109.5
H37A C37 H37B 109.5
O8 C37 H37C 109.5
H37A C37 H37C 109.5
H37B C37 H37C 109.5
C40 C43 H43A 109.5
C40 C43 H43B 109.5
H43A C43 H43B 109.5
C40 C43 H43C 109.5
H43A C43 H43C 109.5
H43B C43 H43C 109.5

loop_
_geom_bond_atom_site_label_1
_geom_bond_atom_site_label_2
_geom_bond_distance
N1 C7 1.287(3)
N1 N2 1.389(3)
N2 C14 1.383(3)
N2 C10 1.479(3)
O1 C10 1.403(3)
O1 Si1 1.6520(19)
Si1 C21 1.849(4)
Si1 C51 1.864(4)
Si1 C22 1.878(4)
N5 N6 1.112(4)
N5 C11 1.310(4)
C10 C11 1.518(4)
C10 C9 1.525(4)
C8 C7 1.484(4)
C8 C9 1.509(4)
C8 H8A 0.9700
C8 H8B 0.9700
O3 C14 1.213(3)
C14 C15 1.491(4)
C20 C15 1.380(4)
C20 C19 1.393(5)
C20 H20A 0.9300
Si2 O2 1.6582(19)
Si2 C39 1.855(4)
Si2 C38 1.861(4)
Si2 C40 1.879(3)
N4 N3 1.389(3)
N4 C44 1.392(3)
N4 C34 1.477(3)
C44 O4 1.211(3)
C44 C45 1.487(3)
C31 N3 1.286(3)
C31 C28 1.477(3)
C31 C32 1.495(3)
C5 C6 1.384(5)
C5 C4 1.387(5)
C5 H5A 0.9300
C9 H9A 0.9700
C9 H9B 0.9700
C19 C18 1.357(7)
C19 H19A 0.9300
C16 C17 1.385(5)
C16 C15 1.384(4)
C16 H16A 0.9300
C3 C4 1.389(5)
C3 C2 1.397(6)
C3 H3B 0.9300
O6 C12 1.337(3)
O6 C13 1.444(4)
O5 C12 1.203(3)
O2 C34 1.407(3)
C49 C50 1.382(4)
C49 C48 1.367(5)
C49 H49A 0.9300
C48 C47 1.366(5)
C48 H48A 0.9300
C47 C46 1.384(4)
C47 H47A 0.9300
C46 C45 1.381(4)
C46 H46A 0.9300
C29 C30 1.379(4)
C29 C28 1.383(4)
C29 H29A 0.9300
C25 C26 1.368(5)
C25 C30 1.368(5)
C25 H25A 0.9300
C32 C33 1.508(4)
C32 H32A 0.9700
C32 H32B 0.9700
C33 C34 1.526(3)
C33 H33A 0.9700
C33 H33B 0.9700
O8 C36 1.330(3)
O8 C37 1.439(4)
O7 C36 1.208(3)
C6 C1 1.380(7)
C6 H6A 0.9300
C4 C7 1.487(4)
C11 C12 1.444(4)
C21 H21A 0.9600
C21 H21B 0.9600
C21 H21C 0.9600
C22 H22A 0.9600
C22 H22B 0.9600
C22 H22C 0.9600
C45 C50 1.387(4)
C50 H50A 0.9300
C28 C27 1.398(4)
C30 H30A 0.9300
C26 C27 1.375(4)
C26 H26A 0.9300
C27 H27A 0.9300
C35 N7 1.311(3)
C35 C36 1.448(4)
C35 C34 1.512(3)
N7 N8 1.114(3)
C1 C2 1.350(7)
C1 H1B 0.9300
C51 C24 1.543(6)
C51 C23 1.553(5)
C51 C52 1.553(6)
C23 H23A 0.9600
C23 H23B 0.9600
C23 H23C 0.9600
C24 H24A 0.9600
C24 H24B 0.9600
C24 H24C 0.9600
C18 C17 1.352(7)
C18 H18A 0.9300
C17 H17A 0.9300
C2 H2A 0.9300
C13 H13A 0.9600
C13 H13B 0.9600
C13 H13C 0.9600
C52 H52A 0.9600
C52 H52B 0.9600
C52 H52C 0.9600
C41 C40 1.541(5)
C41 H41A 0.9600
C41 H41B 0.9600
C41 H41C 0.9600
C40 C43 1.522(6)
C40 C42 1.551(6)
C42 H42A 0.9600
C42 H42B 0.9600
C42 H42C 0.9600
C38 H38A 0.9600
C38 H38B 0.9600
C38 H38C 0.9600
C39 H39A 0.9600
C39 H39B 0.9600
C39 H39C 0.9600
C37 H37A 0.9600
C37 H37B 0.9600
C37 H37C 0.9600
C43 H43A 0.9600
C43 H43B 0.9600
C43 H43C 0.9600

loop_
_geom_torsion_atom_site_label_1
_geom_torsion_atom_site_label_2
_geom_torsion_atom_site_label_3
_geom_torsion_atom_site_label_4
_geom_torsion
C7 N1 N2 C14 -172.9(2)
C7 N1 N2 C10 2.3(3)
C10 O1 Si1 C21 42.4(4)
C10 O1 Si1 C51 163.3(3)
C10 O1 Si1 C22 -80.8(4)
Si1 O1 C10 N2 1.8(4)
Si1 O1 C10 C11 123.2(3)
Si1 O1 C10 C9 -118.5(3)
N1 N2 C10 O1 -96.0(3)
C14 N2 C10 O1 78.9(3)
N1 N2 C10 C11 143.8(2)
C14 N2 C10 C11 -41.3(3)
N1 N2 C10 C9 24.9(3)
C14 N2 C10 C9 -160.3(2)
N1 N2 C14 O3 157.9(2)
C10 N2 C14 O3 -17.4(4)
N1 N2 C14 C15 -25.0(3)
C10 N2 C14 C15 159.7(2)
N3 N4 C44 O4 -155.3(2)
C34 N4 C44 O4 9.2(4)
N3 N4 C44 C45 26.4(3)
C34 N4 C44 C45 -169.1(2)
C28 C31 N3 N4 -173.15(19)
C32 C31 N3 N4 3.8(4)
C44 N4 N3 C31 166.7(2)
C34 N4 N3 C31 2.9(3)
C7 C8 C9 C10 52.5(3)
O1 C10 C9 C8 72.3(3)
N2 C10 C9 C8 -51.1(3)
C11 C10 C9 C8 -170.4(2)
C15 C20 C19 C18 -0.9(6)
C39 Si2 O2 C34 86.4(3)
C38 Si2 O2 C34 -37.9(3)
C40 Si2 O2 C34 -157.2(3)
C50 C49 C48 C47 -0.9(6)
C49 C48 C47 C46 -0.9(6)
C48 C47 C46 C45 1.8(5)
N3 C31 C32 C33 19.4(4)
C28 C31 C32 C33 -163.7(2)
C31 C32 C33 C34 -47.7(3)
C4 C5 C6 C1 -0.4(5)
C2 C3 C4 C5 -0.5(5)
C2 C3 C4 C7 178.6(3)
C6 C5 C4 C3 0.7(5)
C6 C5 C4 C7 -178.4(3)
N2 N1 C7 C8 -2.0(4)
N2 N1 C7 C4 177.1(2)
C9 C8 C7 N1 -26.0(4)
C9 C8 C7 C4 155.0(2)
C3 C4 C7 N1 -164.0(3)
C5 C4 C7 N1 15.1(4)
C3 C4 C7 C8 15.1(4)
C5 C4 C7 C8 -165.8(3)
C19 C20 C15 C16 -0.1(5)
C19 C20 C15 C14 171.9(3)
C17 C16 C15 C20 1.6(5)
C17 C16 C15 C14 -170.2(3)
O3 C14 C15 C20 -39.8(4)
N2 C14 C15 C20 143.1(3)
O3 C14 C15 C16 132.0(3)
N2 C14 C15 C16 -45.1(4)
O1 C10 C11 N5 -12.8(3)
N2 C10 C11 N5 110.9(3)
C9 C10 C11 N5 -130.9(3)
O1 C10 C11 C12 172.1(3)
N2 C10 C11 C12 -64.3(3)
C9 C10 C11 C12 53.9(4)
C13 O6 C12 O5 0.9(5)
C13 O6 C12 C11 -179.2(3)
N5 C11 C12 O5 -170.8(3)
C10 C11 C12 O5 4.3(5)
N5 C11 C12 O6 9.3(4)
C10 C11 C12 O6 -175.6(3)
C47 C46 C45 C50 -0.9(4)
C47 C46 C45 C44 171.5(3)
O4 C44 C45 C46 -130.4(3)
N4 C44 C45 C46 47.9(3)
O4 C44 C45 C50 42.2(4)
N4 C44 C45 C50 -139.5(2)
C48 C49 C50 C45 1.8(5)
C46 C45 C50 C49 -0.9(4)
C44 C45 C50 C49 -173.7(3)
C30 C29 C28 C27 -0.1(4)
C30 C29 C28 C31 178.6(3)
N3 C31 C28 C29 12.2(4)
C32 C31 C28 C29 -164.9(3)
N3 C31 C28 C27 -169.1(2)
C32 C31 C28 C27 13.8(4)
C26 C25 C30 C29 0.8(5)
C28 C29 C30 C25 -0.2(5)
C30 C25 C26 C27 -1.1(5)
C25 C26 C27 C28 0.8(5)
C29 C28 C27 C26 -0.2(4)
C31 C28 C27 C26 -178.9(3)
C37 O8 C36 O7 1.9(5)
C37 O8 C36 C35 -178.1(3)
N7 C35 C36 O7 172.1(3)
C34 C35 C36 O7 -6.4(5)
N7 C35 C36 O8 -7.9(4)
C34 C35 C36 O8 173.6(2)
C5 C6 C1 C2 -0.1(6)
O1 Si1 C51 C24 65.3(3)
C21 Si1 C51 C24 -174.8(3)
C22 Si1 C51 C24 -54.1(4)
O1 Si1 C51 C23 -177.2(3)
C21 Si1 C51 C23 -57.3(4)
C22 Si1 C51 C23 63.5(4)
O1 Si1 C51 C52 -57.7(3)
C21 Si1 C51 C52 62.2(4)
C22 Si1 C51 C52 -177.1(4)
C20 C19 C18 C17 0.4(7)
C19 C18 C17 C16 1.1(7)
C15 C16 C17 C18 -2.1(6)
C6 C1 C2 C3 0.3(7)
C4 C3 C2 C1 0.0(6)
O2 Si2 C40 C43 -61.2(4)
C39 Si2 C40 C43 58.2(4)
C38 Si2 C40 C43 179.2(3)
O2 Si2 C40 C41 179.6(3)
C39 Si2 C40 C41 -60.9(4)
C38 Si2 C40 C41 60.1(3)
O2 Si2 C40 C42 60.0(3)
C39 Si2 C40 C42 179.4(3)
C38 Si2 C40 C42 -59.6(3)
Si2 O2 C34 N4 8.8(4)
Si2 O2 C34 C35 -114.4(2)
Si2 O2 C34 C33 127.7(2)
N3 N4 C34 O2 88.8(3)
C44 N4 C34 O2 -74.4(3)
N3 N4 C34 C35 -149.1(2)
C44 N4 C34 C35 47.7(3)
N3 N4 C34 C33 -30.8(3)
C44 N4 C34 C33 166.0(2)
N7 C35 C34 O2 10.4(3)
C36 C35 C34 O2 -171.1(2)
N7 C35 C34 N4 -114.0(3)
C36 C35 C34 N4 64.5(3)
N7 C35 C34 C33 128.4(3)
C36 C35 C34 C33 -53.1(3)
C32 C33 C34 O2 -70.4(3)
C32 C33 C34 N4 51.8(3)
C32 C33 C34 C35 171.5(2)
